data_2002978
loop_
_publ_author_name
'Ferguson, George'
'Glidewell, Christopher'
'Lavender, Emma S.'

_publ_section_title
;
 Crystal engineering using bisphenols and trisphenols. Complexes with
 1,10-phenanthroline: hydrogen-bonded chains in adducts with
 4,4'-biphenol (1/1) and 4,4'-sulfonyldiphenol (2/3), \p--\p stacked
 chains in the (1/2) adduct with 4,4'-thiodiphenol, and
 pairwise-interwoven nets in
 1,1,1-tris(4-hydroxyphenyl)ethane--1,10-phenanthroline--methanol
 (1/1/1)
;
_journal_issue 4
_journal_name_full 'Acta Crystallographica Section B'
_journal_page_first 591
_journal_page_last 600
_journal_paper_doi 10.1107/S0108768199002657
_journal_volume 55
_journal_year 1999
_chemical_formula_moiety 'C12 H10 O2 S, 2(C12 H8 N2)'
_chemical_formula_sum 'C36 H26 N4 O2 S'
_chemical_formula_weight 578.69
_chemical_name_systematic
;
4,4'-Thiodiphenol--1,10-phenanthroline (1/2)
;
_space_group_IT_number 2
_symmetry_cell_setting triclinic
_symmetry_space_group_name_Hall '-P 1'
_symmetry_space_group_name_H-M 'P -1'
_cell_angle_alpha 110.514(6)
_cell_angle_beta 95.195(6)
_cell_angle_gamma 95.895(7)
_cell_formula_units_Z 2
_cell_length_a 7.7342(5)
_cell_length_b 13.3624(14)
_cell_length_c 14.9843(11)
_cell_measurement_reflns_used 25
_cell_measurement_temperature 294.0(10)
_cell_measurement_theta_max 18.56
_cell_measurement_theta_min 9.64
_cell_volume 1429.3(2)
_computing_cell_refinement 'SET4 & CELDIM (Enraf-Nonius, 1992)'
_computing_data_collection 'CAD4 (Enraf-Nonius, 1992)'
_computing_data_reduction 'DATRD2 in NRCVAX96 (Gabe et al., 1989 1989)'
_computing_molecular_graphics 'NRCVAX96, ORTEP (Johnson, 1976), PLATON (Spek, 1998)'
_computing_publication_material 'NRCVAX96, SHELXL97  and WordPerfect macro PRPCIF97 (Ferguson, 1997)'
_computing_structure_refinement 'NRCVAX96 and SHELXL97 (Sheldrick, 1997b)'
_computing_structure_solution 'SHELXS97 (Sheldrick, 1997a)'
_diffrn_ambient_temperature 294.0(10)
_diffrn_measured_fraction_theta_full 0.999
_diffrn_measured_fraction_theta_max 0.999
_diffrn_measurement_device 'Enraf-Nonius CAD-4'
_diffrn_measurement_method \q/2\q
_diffrn_radiation_monochromator graphite
_diffrn_radiation_source 'X-ray tube'
_diffrn_radiation_type 'Molybdenum K\a'
_diffrn_radiation_wavelength 0.7107
_diffrn_reflns_av_R_equivalents 0.000
_diffrn_reflns_av_sigmaI/netI 0.0273
_diffrn_reflns_limit_h_max 9
_diffrn_reflns_limit_h_min -9
_diffrn_reflns_limit_k_max 16
_diffrn_reflns_limit_k_min 0
_diffrn_reflns_limit_l_max 16
_diffrn_reflns_limit_l_min -17
_diffrn_reflns_number 5184
_diffrn_reflns_theta_full 25.20
_diffrn_reflns_theta_max 25.20
_diffrn_reflns_theta_min 2.00
_diffrn_standards_decay_% 'no decay, variation  0.5'
_diffrn_standards_interval_time 120
_diffrn_standards_number 3
_exptl_absorpt_coefficient_mu 0.155
_exptl_absorpt_correction_T_max 0.9696
_exptl_absorpt_correction_T_min 0.9455
_exptl_absorpt_correction_type gaussian
_exptl_absorpt_process_details 'ABSORB in NRCVAX (Gabe et al., 1989)'
_exptl_crystal_colour colorless
_exptl_crystal_density_diffrn 1.345
_exptl_crystal_density_meas ?
_exptl_crystal_description plate
_exptl_crystal_F_000 604
_exptl_crystal_size_max .42
_exptl_crystal_size_mid .35
_exptl_crystal_size_min .22
_refine_diff_density_max 0.203
_refine_diff_density_min -0.203
_refine_ls_extinction_coef 0.030(2)
_refine_ls_extinction_method SHELXL
_refine_ls_goodness_of_fit_ref 1.035
_refine_ls_hydrogen_treatment constr
_refine_ls_matrix_type full
_refine_ls_number_parameters 391
_refine_ls_number_reflns 5184
_refine_ls_number_restraints 0
_refine_ls_restrained_S_all 1.035
_refine_ls_R_factor_all 0.0648
_refine_ls_R_factor_gt 0.0351
_refine_ls_shift/su_max 0.000
_refine_ls_shift/su_mean 0.000
_refine_ls_structure_factor_coef Fsqd
_refine_ls_weighting_details 'w=1/[\s^2^(Fo^2^)+(0.0561P)^2^+0.0505P] where P=(Fo^2^+2Fc^2^)/3'
_refine_ls_weighting_scheme calc
_refine_ls_wR_factor_ref 0.1004
_reflns_number_gt 3431
_reflns_number_total 5184
_reflns_threshold_expression >2\s(I)
_cod_data_source_file cf0005.cif
_cod_data_source_block 2
_cod_depositor_comments
;
The following automatic conversions were performed:
'_symmetry_cell_setting' value 'Triclinic' changed to 'triclinic'
according to '/home/saulius/struct/CIF-dictionaries/cif_core.dic'
dictionary named 'cif_core.dic' version 2.4.1 from 2010-06-29.

Automatic conversion script
Id: cif_fix_enum 1527 2010-12-29 10:47:43Z saulius 

The following automatic conversions were performed:

'_symmetry_cell_setting' value 'Triclinic' changed to 'triclinic'
according to /home/saulius/struct/CIF-dictionaries/cif_core.dic
dictionary named 'cif_core.dic' version 2.4.1 from 2010-06-29.

Automatic conversion script
Id: cif_fix_values 1715 2011-07-08 13:25:40Z adriana 

The following automatic conversions were performed:

'_refine_ls_weighting_scheme' value 'calc
w=1/[\s^2^(Fo^2^)+(0.0561P)^2^+0.0505P] where P=(Fo^2^+2Fc^2^)/3' was
changed to 'calc'. New tag '_refine_ls_weighting_details' was
created. The value of the new tag was set to
'w=1/[\s^2^(Fo^2^)+(0.0561P)^2^+0.0505P] where P=(Fo^2^+2Fc^2^)/3'.

Automatic conversion script
Id: cif_fix_values 3143 2015-03-26 13:38:13Z robertas 
;
_cod_database_code 2002978
_cod_database_fobs_code 2002978

loop_
_symmetry_equiv_pos_as_xyz
'x, y, z'
'-x, -y, -z'

loop_
_atom_site_label
_atom_site_fract_x
_atom_site_fract_y
_atom_site_fract_z
_atom_site_U_iso_or_equiv
_atom_site_adp_type
_atom_site_calc_flag
_atom_site_refinement_flags
_atom_site_occupancy
_atom_site_disorder_assembly
_atom_site_disorder_group
_atom_site_type_symbol
S1 0.36375(7) 0.03072(4) 0.13013(4) 0.07258(19) Uani d . 1 . . S
O14 0.99514(15) 0.22322(11) 0.41741(8) 0.0663(4) Uani d . 1 . . O
O24 0.08412(17) 0.30651(13) -0.06518(10) 0.0772(4) Uani d . 1 . . O
C11 0.5529(2) 0.10110(13) 0.21361(12) 0.0538(4) Uani d . 1 . . C
C12 0.5377(2) 0.16396(15) 0.30720(12) 0.0591(5) Uani d . 1 . . C
C13 0.6831(2) 0.20743(15) 0.37570(12) 0.0575(4) Uani d . 1 . . C
C14 0.8485(2) 0.18691(14) 0.35218(11) 0.0515(4) Uani d . 1 . . C
C15 0.8649(2) 0.12613(15) 0.25832(12) 0.0618(5) Uani d . 1 . . C
C16 0.7188(3) 0.08397(15) 0.18996(12) 0.0620(5) Uani d . 1 . . C
C21 0.2941(2) 0.12155(13) 0.07634(10) 0.0483(4) Uani d . 1 . . C
C22 0.1162(2) 0.12248(14) 0.06042(11) 0.0549(4) Uani d . 1 . . C
C23 0.0488(2) 0.18181(15) 0.01042(12) 0.0575(5) Uani d . 1 . . C
C24 0.1594(2) 0.24503(14) -0.02205(11) 0.0531(4) Uani d . 1 . . C
C25 0.3385(2) 0.24510(14) -0.00630(12) 0.0551(4) Uani d . 1 . . C
C26 0.4046(2) 0.18255(14) 0.04110(12) 0.0536(4) Uani d . 1 . . C
N31 0.89380(18) 0.22912(11) 0.58957(10) 0.0525(4) Uani d . 1 . . N
C32 0.84012(19) 0.30006(13) 0.66846(11) 0.0449(4) Uani d . 1 . . C
C33 0.7962(2) 0.27033(14) 0.74569(12) 0.0521(4) Uani d . 1 . . C
C34 0.8110(3) 0.16413(16) 0.73920(15) 0.0684(5) Uani d . 1 . . C
C35 0.8638(3) 0.09403(16) 0.65972(16) 0.0727(6) Uani d . 1 . . C
C36 0.9037(2) 0.13053(15) 0.58673(14) 0.0647(5) Uani d . 1 . . C
C37 0.7403(2) 0.34799(16) 0.82617(12) 0.0598(5) Uani d . 1 . . C
N41 0.87423(17) 0.43519(11) 0.59691(9) 0.0510(3) Uani d . 1 . . N
C42 0.82876(19) 0.40831(13) 0.67189(10) 0.0437(4) Uani d . 1 . . C
C43 0.77184(19) 0.48229(13) 0.75312(11) 0.0480(4) Uani d . 1 . . C
C44 0.7622(2) 0.58675(14) 0.75393(13) 0.0578(5) Uani d . 1 . . C
C45 0.8095(2) 0.61360(15) 0.67954(14) 0.0618(5) Uani d . 1 . . C
C46 0.8647(2) 0.53572(15) 0.60317(13) 0.0576(4) Uani d . 1 . . C
C47 0.7284(2) 0.44886(16) 0.82991(12) 0.0582(5) Uani d . 1 . . C
N51 0.23204(19) 0.43628(13) -0.15447(10) 0.0608(4) Uani d . 1 . . N
C52 0.2832(2) 0.41071(13) -0.24258(12) 0.0487(4) Uani d . 1 . . C
C53 0.3006(2) 0.48535(14) -0.28915(13) 0.0558(4) Uani d . 1 . . C
C54 0.2639(3) 0.58927(17) -0.2404(2) 0.0781(6) Uani d . 1 . . C
C55 0.2102(3) 0.61362(18) -0.1529(2) 0.0868(7) Uani d . 1 . . C
C56 0.1955(3) 0.53514(19) -0.11229(16) 0.0777(6) Uani d . 1 . . C
C57 0.3494(2) 0.45268(18) -0.38288(15) 0.0684(5) Uani d . 1 . . C
N61 0.3047(2) 0.23299(13) -0.24347(12) 0.0657(4) Uani d . 1 . . N
C62 0.3178(2) 0.30195(14) -0.29116(12) 0.0504(4) Uani d . 1 . . C
C63 0.3610(2) 0.27259(15) -0.38517(13) 0.0579(5) Uani d . 1 . . C
C64 0.3883(3) 0.16648(19) -0.43103(17) 0.0796(6) Uani d . 1 . . C
C65 0.3748(3) 0.09661(19) -0.3850(2) 0.0900(7) Uani d . 1 . . C
C66 0.3342(3) 0.13232(18) -0.2912(2) 0.0868(7) Uani d . 1 . . C
C67 0.3761(2) 0.35096(19) -0.42946(14) 0.0698(5) Uani d . 1 . . C
H14 0.9676 0.2467 0.4717 0.099 Uiso calc R 1 . . H
H24 0.1575 0.3326 -0.0901 0.116 Uiso calc R 1 . . H
H12 0.4272 0.1771 0.3242 0.071 Uiso calc R 1 . . H
H13 0.6703 0.2507 0.4380 0.069 Uiso calc R 1 . . H
H15 0.9754 0.1135 0.2411 0.074 Uiso calc R 1 . . H
H16 0.7320 0.0434 0.1270 0.074 Uiso calc R 1 . . H
H22 0.0402 0.0822 0.0839 0.066 Uiso calc R 1 . . H
H23 -0.0720 0.1792 -0.0015 0.069 Uiso calc R 1 . . H
H25 0.4146 0.2875 -0.0278 0.066 Uiso calc R 1 . . H
H26 0.5249 0.1814 0.0495 0.064 Uiso calc R 1 . . H
H34 0.7846 0.1418 0.7893 0.082 Uiso calc R 1 . . H
H35 0.8731 0.0234 0.6543 0.087 Uiso calc R 1 . . H
H36 0.9396 0.0821 0.5325 0.078 Uiso calc R 1 . . H
H37 0.7114 0.3284 0.8773 0.072 Uiso calc R 1 . . H
H44 0.7234 0.6376 0.8055 0.069 Uiso calc R 1 . . H
H45 0.8050 0.6829 0.6797 0.074 Uiso calc R 1 . . H
H46 0.8974 0.5555 0.5527 0.069 Uiso calc R 1 . . H
H47 0.6912 0.4977 0.8834 0.070 Uiso calc R 1 . . H
H54 0.2764 0.6415 -0.2681 0.094 Uiso calc R 1 . . H
H55 0.1834 0.6822 -0.1203 0.104 Uiso calc R 1 . . H
H56 0.1579 0.5529 -0.0521 0.093 Uiso calc R 1 . . H
H57 0.3631 0.5029 -0.4127 0.082 Uiso calc R 1 . . H
H64 0.4158 0.1439 -0.4935 0.095 Uiso calc R 1 . . H
H65 0.3924 0.0254 -0.4153 0.108 Uiso calc R 1 . . H
H66 0.3272 0.0833 -0.2600 0.104 Uiso calc R 1 . . H
H67 0.4049 0.3313 -0.4916 0.084 Uiso calc R 1 . . H

loop_
_atom_site_aniso_label
_atom_site_aniso_U_11
_atom_site_aniso_U_22
_atom_site_aniso_U_33
_atom_site_aniso_U_12
_atom_site_aniso_U_13
_atom_site_aniso_U_23
S1 0.0902(4) 0.0529(3) 0.0697(3) -0.0112(2) -0.0169(3) 0.0289(2)
O14 0.0625(8) 0.0841(9) 0.0474(7) 0.0028(7) 0.0056(6) 0.0203(7)
O24 0.0680(8) 0.1062(11) 0.0761(9) 0.0238(8) 0.0078(7) 0.0536(8)
C11 0.0704(11) 0.0466(10) 0.0471(9) 0.0026(8) 0.0007(8) 0.0236(8)
C12 0.0641(11) 0.0640(12) 0.0545(11) 0.0191(9) 0.0082(9) 0.0253(9)
C13 0.0704(12) 0.0613(11) 0.0405(9) 0.0175(9) 0.0081(8) 0.0156(8)
C14 0.0602(10) 0.0551(10) 0.0438(9) 0.0034(8) 0.0071(8) 0.0250(8)
C15 0.0639(11) 0.0757(13) 0.0461(10) 0.0062(9) 0.0163(8) 0.0215(9)
C16 0.0816(13) 0.0619(12) 0.0400(9) 0.0045(10) 0.0129(9) 0.0161(8)
C21 0.0597(10) 0.0439(9) 0.0334(8) -0.0011(7) 0.0026(7) 0.0078(7)
C22 0.0598(11) 0.0570(11) 0.0417(9) -0.0046(8) 0.0136(8) 0.0122(8)
C23 0.0460(9) 0.0733(12) 0.0471(10) 0.0057(9) 0.0086(8) 0.0146(9)
C24 0.0555(10) 0.0642(11) 0.0381(8) 0.0109(8) 0.0053(7) 0.0162(8)
C25 0.0521(10) 0.0656(11) 0.0522(10) 0.0029(8) 0.0101(8) 0.0279(9)
C26 0.0478(9) 0.0601(11) 0.0513(10) 0.0043(8) 0.0035(7) 0.0201(8)
N31 0.0577(8) 0.0472(9) 0.0487(8) 0.0141(7) 0.0004(6) 0.0125(7)
C32 0.0398(8) 0.0505(10) 0.0393(8) 0.0039(7) -0.0054(6) 0.0133(7)
C33 0.0485(9) 0.0584(11) 0.0474(9) 0.0002(8) -0.0060(7) 0.0219(8)
C34 0.0718(12) 0.0699(13) 0.0692(13) -0.0017(10) -0.0071(10) 0.0394(11)
C35 0.0819(14) 0.0515(12) 0.0836(15) 0.0099(10) -0.0077(11) 0.0278(11)
C36 0.0710(12) 0.0535(12) 0.0652(12) 0.0153(9) -0.0011(9) 0.0169(9)
C37 0.0597(11) 0.0762(13) 0.0429(9) -0.0017(9) 0.0025(8) 0.0249(9)
N41 0.0569(8) 0.0538(9) 0.0434(8) 0.0110(7) 0.0040(6) 0.0190(6)
C42 0.0389(8) 0.0513(9) 0.0369(8) 0.0054(7) -0.0031(6) 0.0133(7)
C43 0.0418(9) 0.0525(10) 0.0407(9) 0.0044(7) -0.0016(7) 0.0084(7)
C44 0.0550(10) 0.0500(11) 0.0567(11) 0.0099(8) 0.0042(8) 0.0054(8)
C45 0.0643(11) 0.0503(11) 0.0693(12) 0.0109(9) 0.0039(9) 0.0204(10)
C46 0.0636(11) 0.0593(12) 0.0544(10) 0.0104(9) 0.0037(8) 0.0268(9)
C47 0.0544(10) 0.0727(13) 0.0392(9) 0.0061(9) 0.0053(7) 0.0113(8)
N51 0.0583(9) 0.0650(10) 0.0517(9) 0.0088(7) 0.0004(7) 0.0141(8)
C52 0.0404(9) 0.0520(10) 0.0510(10) 0.0043(7) -0.0051(7) 0.0185(8)
C53 0.0443(9) 0.0531(11) 0.0714(12) 0.0042(8) -0.0051(8) 0.0283(9)
C54 0.0597(12) 0.0585(13) 0.1169(19) 0.0059(10) -0.0052(12) 0.0377(13)
C55 0.0708(14) 0.0538(13) 0.115(2) 0.0098(10) 0.0047(13) 0.0069(14)
C56 0.0671(13) 0.0764(15) 0.0657(13) 0.0090(11) 0.0017(10) -0.0015(12)
C57 0.0601(12) 0.0847(15) 0.0745(13) 0.0052(10) 0.0011(10) 0.0494(12)
N61 0.0647(10) 0.0595(10) 0.0823(11) 0.0081(8) 0.0040(8) 0.0390(9)
C62 0.0413(9) 0.0531(10) 0.0569(10) 0.0034(7) -0.0039(7) 0.0236(8)
C63 0.0447(9) 0.0633(12) 0.0578(11) 0.0082(8) 0.0005(8) 0.0136(9)
C64 0.0660(13) 0.0735(15) 0.0818(15) 0.0112(11) 0.0078(11) 0.0071(12)
C65 0.0713(14) 0.0582(14) 0.120(2) 0.0146(11) 0.0092(14) 0.0075(14)
C66 0.0745(14) 0.0609(14) 0.136(2) 0.0083(11) 0.0023(14) 0.0531(15)
C67 0.0608(12) 0.0975(17) 0.0549(11) 0.0085(11) 0.0070(9) 0.0332(12)

loop_
_atom_type_symbol
_atom_type_description
_atom_type_scat_dispersion_real
_atom_type_scat_dispersion_imag
_atom_type_scat_source
C C 0.0033 0.0016 'International Tables Vol C Tables 4.2.6.8 and 6.1.1.4'
H H 0.0000 0.0000 'International Tables Vol C Tables 4.2.6.8 and 6.1.1.4'
N N 0.0061 0.0033 'International Tables Vol C Tables 4.2.6.8 and 6.1.1.4'
O O 0.0106 0.0060 'International Tables Vol C Tables 4.2.6.8 and 6.1.1.4'
S S 0.1246 0.1234 'International Tables Vol C Tables 4.2.6.8 and 6.1.1.4'

loop_
_geom_angle_atom_site_label_1
_geom_angle_atom_site_label_2
_geom_angle_atom_site_label_3
_geom_angle
_geom_angle_publ_flag
C11 S1 C21 106.28(8) no
O14 C14 C13 122.87(15) no
O14 C14 C15 118.34(16) no
O24 C24 C23 116.95(15) no
O24 C24 C25 124.04(16) no
S1 C11 C12 120.75(15) no
S1 C11 C16 120.57(14) no
C16 C11 C12 118.22(16) no
C11 C12 C13 121.21(17) no
C12 C13 C14 120.21(16) no
C13 C14 C15 118.78(16) no
C14 C15 C16 120.57(17) no
C11 C16 C15 120.95(16) no
S1 C21 C22 117.08(12) no
S1 C21 C26 124.31(14) no
C22 C21 C26 118.27(15) no
C21 C22 C23 121.27(15) no
C22 C23 C24 120.32(16) no
C23 C24 C25 118.98(16) no
C24 C25 C26 120.29(16) no
C21 C26 C25 120.80(16) no
C32 N31 C36 118.18(15) no
N31 C32 C33 121.79(15) no
N31 C32 C42 118.42(14) no
C33 C32 C42 119.79(15) no
C32 C33 C34 117.57(17) no
C32 C33 C37 119.24(16) no
C34 C33 C37 123.19(17) no
C33 C34 C35 119.96(18) no
C34 C35 C36 118.41(18) no
N31 C36 C35 124.08(19) no
C33 C37 C47 121.48(16) no
C42 N41 C46 116.86(14) no
N41 C42 C32 118.52(14) no
N41 C42 C43 122.63(15) no
C32 C42 C43 118.85(14) no
C42 C43 C44 117.27(16) no
C42 C43 C47 119.60(16) no
C44 C43 C47 123.12(16) no
C43 C44 C45 119.93(17) no
C44 C45 C46 118.68(17) no
N41 C46 C45 124.61(17) no
C37 C47 C43 121.04(16) no
C52 N51 C56 117.74(17) no
N51 C52 C53 122.40(16) no
N51 C52 C62 118.49(15) no
C53 C52 C62 119.10(16) no
C52 C53 C54 117.43(19) no
C52 C53 C57 119.76(17) no
C54 C53 C57 122.80(19) no
C53 C54 C55 119.7(2) no
C54 C55 C56 119.2(2) no
N51 C56 C55 123.5(2) no
C53 C57 C67 121.36(18) no
C62 N61 C66 116.15(18) no
N61 C62 C52 117.69(16) no
N61 C62 C63 123.30(17) no
C52 C62 C63 119.01(15) no
C62 C63 C64 117.61(19) no
C62 C63 C67 119.73(17) no
C64 C63 C67 122.7(2) no
C63 C64 C65 119.9(2) no
C64 C65 C66 119.1(2) no
N61 C66 C65 123.9(2) no
C57 C67 C63 120.99(18) no

loop_
_geom_bond_atom_site_label_1
_geom_bond_atom_site_label_2
_geom_bond_distance
_geom_bond_publ_flag
O14 C14 1.353(2) no
S1 C11 1.7751(18) no
O24 C24 1.354(2) no
S1 C21 1.7760(17) no
C11 C12 1.382(2) no
C11 C16 1.382(3) no
C12 C13 1.376(2) no
C13 C14 1.387(2) no
C14 C15 1.381(2) no
C15 C16 1.378(2) no
C21 C22 1.377(2) no
C21 C26 1.383(2) no
C22 C23 1.375(2) no
C23 C24 1.377(2) no
C24 C25 1.384(2) no
C25 C26 1.379(2) no
N31 C32 1.361(2) no
N31 C36 1.314(2) no
C32 C33 1.406(2) no
C32 C42 1.441(2) no
C33 C34 1.405(3) no
C33 C37 1.424(2) no
C34 C35 1.359(3) no
C35 C36 1.390(3) no
C37 C47 1.342(3) no
N41 C42 1.358(2) no
N41 C46 1.324(2) no
C42 C43 1.413(2) no
C43 C44 1.401(2) no
C43 C47 1.427(2) no
C44 C45 1.353(3) no
C45 C46 1.386(2) no
N51 C52 1.350(2) no
N51 C56 1.322(3) no
C52 C53 1.406(2) no
C52 C62 1.445(2) no
C53 C54 1.396(3) no
C53 C57 1.416(3) no
C54 C55 1.352(3) no
C55 C56 1.385(3) no
C57 C67 1.340(3) no
N61 C62 1.351(2) no
N61 C66 1.339(3) no
C62 C63 1.405(2) no
C63 C64 1.390(3) no
C63 C67 1.424(3) no
C64 C65 1.342(3) no
C65 C66 1.394(3) no

loop_
_geom_hbond_atom_site_label_D
_geom_hbond_atom_site_label_H
_geom_hbond_atom_site_label_A
_geom_hbond_distance_DH
_geom_hbond_distance_HA
_geom_hbond_distance_DA
_geom_hbond_angle_DHA
_geom_hbond_publ_flag
O14 H14 N31 .82 1.99 2.741(2) 153 no
O24 H24 N51 .82 2.01 2.757(2) 151 no

loop_
_geom_torsion_atom_site_label_1
_geom_torsion_atom_site_label_2
_geom_torsion_atom_site_label_3
_geom_torsion_atom_site_label_4
_geom_torsion
_geom_torsion_publ_flag
C11 S1 C21 C22 -139.81(13) no
C11 S1 C21 C26 46.95(16) no
C21 S1 C11 C12 88.13(15) no
C21 S1 C11 C16 -99.74(15) no
C16 C11 C12 C13 -.9(3) no
S1 C11 C12 C13 171.46(13) no
C11 C12 C13 C14 -1.3(3) no
C12 C13 C14 O14 -176.86(15) no
C12 C13 C14 C15 2.6(3) no
O14 C14 C15 C16 177.62(16) no
C13 C14 C15 C16 -1.9(3) no
C14 C15 C16 C11 -.2(3) no
C12 C11 C16 C15 1.6(3) no
S1 C11 C16 C15 -170.73(14) no
C26 C21 C22 C23 .3(2) no
S1 C21 C22 C23 -173.31(13) no
C21 C22 C23 C24 -2.3(3) no
C22 C23 C24 O24 -175.82(16) no
C22 C23 C24 C25 2.1(2) no
O24 C24 C25 C26 177.83(17) no
C23 C24 C25 C26 .1(3) no
C24 C25 C26 C21 -2.1(3) no
C22 C21 C26 C25 1.8(2) no
S1 C21 C26 C25 175.01(13) no
C36 N31 C32 C33 .1(2) no
C36 N31 C32 C42 -179.91(14) no
N31 C32 C33 C34 .5(2) no
C42 C32 C33 C34 -179.45(14) no
N31 C32 C33 C37 -179.79(14) no
C42 C32 C33 C37 .3(2) no
C32 C33 C34 C35 -.9(3) no
C37 C33 C34 C35 179.45(16) no
C33 C34 C35 C36 .6(3) no
C32 N31 C36 C35 -.4(3) no
C34 C35 C36 N31 .1(3) no
C34 C33 C37 C47 179.77(17) no
C32 C33 C37 C47 .1(2) no
C46 N41 C42 C43 .6(2) no
C46 N41 C42 C32 -179.02(14) no
N31 C32 C42 N41 -.8(2) no
C33 C32 C42 N41 179.13(13) no
N31 C32 C42 C43 179.50(13) no
C33 C32 C42 C43 -.5(2) no
N41 C42 C43 C44 .4(2) no
C32 C42 C43 C44 -179.93(13) no
N41 C42 C43 C47 -179.16(14) no
C32 C42 C43 C47 .5(2) no
C42 C43 C44 C45 -1.1(2) no
C47 C43 C44 C45 178.43(16) no
C43 C44 C45 C46 .8(3) no
C42 N41 C46 C45 -1.0(2) no
C44 C45 C46 N41 .3(3) no
C33 C37 C47 C43 -.1(3) no
C44 C43 C47 C37 -179.71(16) no
C42 C43 C47 C37 -.2(2) no
C56 N51 C52 C53 .9(2) no
C56 N51 C52 C62 -177.89(15) no
N51 C52 C53 C54 .4(2) no
C62 C52 C53 C54 179.21(15) no
N51 C52 C53 C57 -177.97(15) no
C62 C52 C53 C57 .8(2) no
C52 C53 C54 C55 -1.5(3) no
C57 C53 C54 C55 176.91(18) no
C53 C54 C55 C56 1.1(3) no
C52 N51 C56 C55 -1.3(3) no
C54 C55 C56 N51 .3(3) no
C54 C53 C57 C67 -176.96(17) no
C52 C53 C57 C67 1.4(3) no
C66 N61 C62 C63 -.5(2) no
C66 N61 C62 C52 178.73(16) no
N51 C52 C62 N61 -3.0(2) no
C53 C52 C62 N61 178.18(14) no
N51 C52 C62 C63 176.27(14) no
C53 C52 C62 C63 -2.5(2) no
N61 C62 C63 C64 1.2(2) no
C52 C62 C63 C64 -178.07(15) no
N61 C62 C63 C67 -178.54(15) no
C52 C62 C63 C67 2.2(2) no
C62 C63 C64 C65 -.7(3) no
C67 C63 C64 C65 178.98(19) no
C63 C64 C65 C66 -.3(3) no
C62 N61 C66 C65 -.6(3) no
C64 C65 C66 N61 1.0(3) no
C53 C57 C67 C63 -1.7(3) no
C64 C63 C67 C57 -179.78(18) no
C62 C63 C67 C57 -.1(3) no

loop_
_cod_related_entry_id
_cod_related_entry_database
_cod_related_entry_code
1 ChemSpider 21140661
